data_4083985
loop_
_publ_author_name
'Krug, Christopher'
'Hartwig, John F.'

_publ_contact_author
;
      Dr. John F. Hartwig
      Department of Chemistry
      Yale University
      225 Prospect St
      PO Box 208107
      New Haven, CT 06520-8107
      USA
;
_publ_section_title
;
 Reactions of an Arylrhodium Complex with Aldehydes, Imines, Ketones,
 and Alkynones. New Classes of Insertion Reactions
;
_journal_coden_ASTM ORGND7
_journal_issue 20
_journal_name_full Organometallics
_journal_page_first 4594
_journal_page_last 4607
_journal_paper_doi 10.1021/om0496582
_journal_volume 23
_journal_year 2004
_chemical_formula_sum 'C61 H59 N2 O2 P2 Rh'
_chemical_formula_weight 1016.95
_space_group_IT_number 14
_symmetry_cell_setting monoclinic
_symmetry_space_group_name_Hall '-P 2ybc'
_symmetry_space_group_name_H-M 'P 1 21/c 1'
_atom_sites_solution_hydrogens geom
_atom_sites_solution_primary direct
_atom_sites_solution_secondary difmap
_audit_creation_method SHELXL-97
_cell_angle_alpha 90.00
_cell_angle_beta 110.31(3)
_cell_angle_gamma 90.00
_cell_formula_units_Z 4
_cell_length_a 20.443(4)
_cell_length_b 13.454(3)
_cell_length_c 20.069(4)
_cell_measurement_temperature 173(2)
_cell_volume 5177(2)
_computing_cell_refinement Denzo
_computing_data_collection 'Nonius Collect'
_computing_data_reduction Denzo
_computing_molecular_graphics XP
_computing_publication_material XCIF
_computing_structure_refinement 'SHELXL-97 (Sheldrick, 1997)'
_computing_structure_solution 'SHELXS-97 (Sheldrick, 1990)'
_diffrn_ambient_temperature 173(2)
_diffrn_measured_fraction_theta_full 0.991
_diffrn_measured_fraction_theta_max 0.991
_diffrn_measurement_device_type 'Nonius KappaCCD'
_diffrn_measurement_method '\w scans'
_diffrn_radiation_monochromator graphite
_diffrn_radiation_source 'fine-focus sealed tube'
_diffrn_radiation_type MoK\a
_diffrn_radiation_wavelength 0.71073
_diffrn_reflns_av_R_equivalents 0.0471
_diffrn_reflns_av_sigmaI/netI 0.1003
_diffrn_reflns_limit_h_max 27
_diffrn_reflns_limit_h_min -27
_diffrn_reflns_limit_k_max 17
_diffrn_reflns_limit_k_min -17
_diffrn_reflns_limit_l_max 26
_diffrn_reflns_limit_l_min -26
_diffrn_reflns_number 19766
_diffrn_reflns_theta_full 28.34
_diffrn_reflns_theta_max 28.34
_diffrn_reflns_theta_min 2.32
_exptl_absorpt_coefficient_mu 0.437
_exptl_absorpt_correction_T_max 0.8986
_exptl_absorpt_correction_T_min 0.8986
_exptl_absorpt_correction_type none
_exptl_crystal_colour orange
_exptl_crystal_density_diffrn 1.305
_exptl_crystal_density_method 'not measured'
_exptl_crystal_description block
_exptl_crystal_F_000 2120
_exptl_crystal_size_max 0.25
_exptl_crystal_size_mid 0.25
_exptl_crystal_size_min 0.25
_refine_diff_density_max 0.542
_refine_diff_density_min -0.567
_refine_diff_density_rms 0.089
_refine_ls_extinction_method none
_refine_ls_goodness_of_fit_ref 1.017
_refine_ls_hydrogen_treatment mixed
_refine_ls_matrix_type full
_refine_ls_number_parameters 641
_refine_ls_number_reflns 12809
_refine_ls_number_restraints 0
_refine_ls_restrained_S_all 1.017
_refine_ls_R_factor_all 0.1024
_refine_ls_R_factor_gt 0.0505
_refine_ls_shift/su_max 0.091
_refine_ls_shift/su_mean 0.004
_refine_ls_structure_factor_coef Fsqd
_refine_ls_weighting_details 'calc w=1/[\s^2^(Fo^2^)+(0.0538P)^2^+0.0000P] where P=(Fo^2^+2Fc^2^)/3'
_refine_ls_weighting_scheme calc
_refine_ls_wR_factor_gt 0.1052
_refine_ls_wR_factor_ref 0.1209
_reflns_number_gt 8189
_reflns_number_total 12809
_reflns_threshold_expression >2sigma(I)
_cod_data_source_file om0496582si20040513_034721.cif
_cod_data_source_block global
_cod_depositor_comments
;
The following automatic conversions were performed:

'_symmetry_cell_setting' value 'Monoclinic' changed to 'monoclinic'
according to
/usr/data/users/saulius/automatic-downloads/retrospective/ACS/lib/dictionaries/cif_core.dic
dictionary named 'cif_core.dic' version 2.4.2 from 2011-04-26.

Automatic conversion script
Id: cif_fix_values 2281 2013-09-26 08:29:07Z andrius 

 Updated bibliographic information.

 Antanas Vaitkus,
 2019-10-02
;
_cod_original_cell_volume 5176.4(18)
_cod_original_sg_symbol_H-M P2(1)/c
_cod_database_code 4083985

loop_
_symmetry_equiv_pos_as_xyz
'x, y, z'
'-x, y+1/2, -z+1/2'
'-x, -y, -z'
'x, -y-1/2, z-1/2'

loop_
_atom_site_label
_atom_site_type_symbol
_atom_site_fract_x
_atom_site_fract_y
_atom_site_fract_z
_atom_site_U_iso_or_equiv
_atom_site_adp_type
_atom_site_occupancy
_atom_site_symmetry_multiplicity
_atom_site_calc_flag
_atom_site_refinement_flags
_atom_site_disorder_assembly
_atom_site_disorder_group
Rh1 Rh 0.713357(12) 0.852920(17) 0.391912(12) 0.02028(8) Uani 1 1 d . . .
P1 P 0.75196(4) 0.83728(6) 0.50865(4) 0.02167(18) Uani 1 1 d . . .
P2 P 0.67648(4) 0.69901(6) 0.39268(4) 0.02376(18) Uani 1 1 d . . .
O1 O 0.55844(12) 1.27929(18) 0.51037(14) 0.0461(7) Uani 1 1 d . . .
O2 O 0.64157(14) 1.38664(17) 0.51137(15) 0.0528(7) Uani 1 1 d . . .
N1 N 0.74774(12) 1.00387(17) 0.39048(13) 0.0218(5) Uani 1 1 d . . .
N2 N 0.65945(13) 0.86375(18) 0.27946(13) 0.0251(6) Uani 1 1 d . . .
C1 C 0.83532(15) 0.8893(2) 0.56540(15) 0.0253(7) Uani 1 1 d . . .
C2 C 0.89047(16) 0.8297(3) 0.60644(18) 0.0349(8) Uani 1 1 d . . .
H2A H 0.8849 0.7597 0.6074 0.042 Uiso 1 1 calc R . .
C3 C 0.95379(18) 0.8737(3) 0.6460(2) 0.0475(10) Uani 1 1 d . . .
H3A H 0.9909 0.8336 0.6752 0.057 Uiso 1 1 calc R . .
C4 C 0.96306(18) 0.9747(3) 0.6431(2) 0.0440(9) Uani 1 1 d . . .
H4A H 1.0070 1.0038 0.6687 0.053 Uiso 1 1 calc R . .
C5 C 0.90901(17) 1.0330(3) 0.60336(19) 0.0378(8) Uani 1 1 d . . .
H5A H 0.9153 1.1029 0.6023 0.045 Uiso 1 1 calc R . .
C6 C 0.84522(16) 0.9916(2) 0.56457(17) 0.0302(7) Uani 1 1 d . . .
H6A H 0.8080 1.0331 0.5372 0.036 Uiso 1 1 calc R . .
C7 C 0.69192(15) 0.8842(2) 0.55181(16) 0.0240(7) Uani 1 1 d . . .
C8 C 0.71375(17) 0.9227(2) 0.61998(17) 0.0317(8) Uani 1 1 d . . .
H8A H 0.7621 0.9259 0.6471 0.038 Uiso 1 1 calc R . .
C9 C 0.66532(19) 0.9565(3) 0.64895(19) 0.0416(9) Uani 1 1 d . . .
H9A H 0.6809 0.9834 0.6956 0.050 Uiso 1 1 calc R . .
C10 C 0.59493(18) 0.9515(3) 0.6107(2) 0.0405(9) Uani 1 1 d . . .
H10A H 0.5621 0.9763 0.6305 0.049 Uiso 1 1 calc R . .
C11 C 0.57235(17) 0.9102(2) 0.54361(18) 0.0340(8) Uani 1 1 d . . .
H11A H 0.5238 0.9040 0.5177 0.041 Uiso 1 1 calc R . .
C12 C 0.62059(16) 0.8779(2) 0.51416(16) 0.0264(7) Uani 1 1 d . . .
H12A H 0.6048 0.8510 0.4675 0.032 Uiso 1 1 calc R . .
C13 C 0.75657(16) 0.7043(2) 0.53286(16) 0.0285(7) Uani 1 1 d . . .
H13A H 0.7979 0.6730 0.5267 0.034 Uiso 1 1 calc R . .
H13B H 0.7603 0.6968 0.5831 0.034 Uiso 1 1 calc R . .
C14 C 0.69009(17) 0.6550(2) 0.48417(16) 0.0292(7) Uani 1 1 d . . .
H14A H 0.6500 0.6738 0.4983 0.035 Uiso 1 1 calc R . .
H14B H 0.6950 0.5817 0.4868 0.035 Uiso 1 1 calc R . .
C15 C 0.58415(16) 0.6790(2) 0.34135(17) 0.0278(7) Uani 1 1 d . . .
C16 C 0.53153(17) 0.6999(2) 0.36897(19) 0.0355(8) Uani 1 1 d . . .
H16A H 0.5432 0.7108 0.4185 0.043 Uiso 1 1 calc R . .
C17 C 0.46296(18) 0.7049(3) 0.3248(2) 0.0484(10) Uani 1 1 d . . .
H17A H 0.4279 0.7210 0.3440 0.058 Uiso 1 1 calc R . .
C18 C 0.44435(19) 0.6869(3) 0.2529(2) 0.0502(10) Uani 1 1 d . . .
H18A H 0.3969 0.6913 0.2226 0.060 Uiso 1 1 calc R . .
C19 C 0.49520(18) 0.6626(3) 0.22563(19) 0.0416(9) Uani 1 1 d . . .
H19A H 0.4829 0.6484 0.1764 0.050 Uiso 1 1 calc R . .
C20 C 0.56450(17) 0.6587(2) 0.26953(18) 0.0344(8) Uani 1 1 d . . .
H20A H 0.5992 0.6418 0.2499 0.041 Uiso 1 1 calc R . .
C21 C 0.72046(16) 0.6005(2) 0.36122(16) 0.0265(7) Uani 1 1 d . . .
C22 C 0.78191(17) 0.6219(2) 0.34956(17) 0.0329(8) Uani 1 1 d . . .
H22A H 0.7995 0.6879 0.3561 0.039 Uiso 1 1 calc R . .
C23 C 0.81799(19) 0.5487(3) 0.32856(19) 0.0448(9) Uani 1 1 d . . .
H23A H 0.8602 0.5644 0.3211 0.054 Uiso 1 1 calc R . .
C24 C 0.7925(2) 0.4527(3) 0.31846(19) 0.0474(10) Uani 1 1 d . . .
H24A H 0.8171 0.4026 0.3035 0.057 Uiso 1 1 calc R . .
C25 C 0.7319(2) 0.4288(3) 0.32992(19) 0.0450(10) Uani 1 1 d . . .
H25A H 0.7148 0.3626 0.3232 0.054 Uiso 1 1 calc R . .
C26 C 0.69553(19) 0.5028(2) 0.35160(17) 0.0371(8) Uani 1 1 d . . .
H26A H 0.6537 0.4866 0.3598 0.045 Uiso 1 1 calc R . .
C27 C 0.71644(15) 1.0796(2) 0.41217(15) 0.0228(7) Uani 1 1 d . . .
C28 C 0.65372(14) 1.0598(2) 0.42557(15) 0.0225(6) Uani 1 1 d . . .
H28A H 0.6336 0.9954 0.4153 0.027 Uiso 1 1 calc R . .
C29 C 0.62132(15) 1.1298(2) 0.45269(16) 0.0252(7) Uani 1 1 d . . .
H29A H 0.5805 1.1119 0.4622 0.030 Uiso 1 1 calc R . .
C30 C 0.64649(15) 1.2266(2) 0.46673(16) 0.0273(7) Uani 1 1 d . . .
C31 C 0.70678(16) 1.2490(2) 0.45182(16) 0.0279(7) Uani 1 1 d . . .
H31A H 0.7249 1.3147 0.4602 0.034 Uiso 1 1 calc R . .
C32 C 0.74103(16) 1.1795(2) 0.42544(17) 0.0261(7) Uani 1 1 d . . .
H32A H 0.7817 1.1985 0.4159 0.031 Uiso 1 1 calc R . .
C33 C 0.61065(18) 1.2972(2) 0.49720(17) 0.0327(8) Uani 1 1 d . . .
C34 C 0.6092(2) 1.4580(3) 0.5429(3) 0.0638(13) Uani 1 1 d . . .
H34A H 0.6358 1.5202 0.5512 0.096 Uiso 1 1 calc R . .
H34B H 0.6083 1.4322 0.5882 0.096 Uiso 1 1 calc R . .
H34C H 0.5614 1.4704 0.5109 0.096 Uiso 1 1 calc R . .
C35 C 0.81285(15) 1.0288(2) 0.37911(16) 0.0237(7) Uani 1 1 d . . .
H35A H 0.8429 1.0643 0.4228 0.028 Uiso 1 1 calc R . .
C36 C 0.80334(15) 1.0990(2) 0.31673(16) 0.0229(7) Uani 1 1 d . . .
C37 C 0.74070(16) 1.1095(2) 0.26055(17) 0.0314(8) Uani 1 1 d . . .
H37A H 0.7013 1.0717 0.2602 0.038 Uiso 1 1 calc R . .
C38 C 0.73463(18) 1.1744(2) 0.20487(18) 0.0352(8) Uani 1 1 d . . .
H38A H 0.6912 1.1801 0.1670 0.042 Uiso 1 1 calc R . .
C39 C 0.79100(18) 1.2312(2) 0.20374(17) 0.0321(8) Uani 1 1 d . . .
C40 C 0.85341(17) 1.2197(2) 0.25929(18) 0.0329(8) Uani 1 1 d . . .
H40A H 0.8930 1.2566 0.2592 0.040 Uiso 1 1 calc R . .
C41 C 0.85944(16) 1.1553(2) 0.31537(17) 0.0296(7) Uani 1 1 d . . .
H41A H 0.9028 1.1499 0.3533 0.036 Uiso 1 1 calc R . .
C42 C 0.7839(2) 1.3050(3) 0.14454(19) 0.0471(10) Uani 1 1 d . . .
H42A H 0.8288 1.3378 0.1528 0.071 Uiso 1 1 calc R . .
H42B H 0.7486 1.3549 0.1436 0.071 Uiso 1 1 calc R . .
H42C H 0.7696 1.2699 0.0989 0.071 Uiso 1 1 calc R . .
C43 C 0.85355(16) 0.9363(2) 0.37110(18) 0.0293(7) Uani 1 1 d . . .
C44 C 0.90710(17) 0.9000(3) 0.4291(2) 0.0395(9) Uani 1 1 d . . .
H44A H 0.9154 0.9288 0.4745 0.047 Uiso 1 1 calc R . .
C45 C 0.9489(2) 0.8224(3) 0.4223(2) 0.0481(10) Uani 1 1 d . . .
H45A H 0.9854 0.7988 0.4631 0.058 Uiso 1 1 calc R . .
C46 C 0.9380(2) 0.7786(3) 0.3565(2) 0.0460(10) Uani 1 1 d . . .
C47 C 0.88434(18) 0.8134(3) 0.2992(2) 0.0405(9) Uani 1 1 d . . .
H47A H 0.8752 0.7835 0.2540 0.049 Uiso 1 1 calc R . .
C48 C 0.84270(17) 0.8923(2) 0.30621(19) 0.0350(8) Uani 1 1 d . . .
H48A H 0.8063 0.9160 0.2654 0.042 Uiso 1 1 calc R . .
C49 C 0.9864(2) 0.6969(3) 0.3489(3) 0.0671(14) Uani 1 1 d . . .
H49A H 0.9711 0.6746 0.2994 0.101 Uiso 1 1 calc R . .
H49B H 0.9852 0.6409 0.3797 0.101 Uiso 1 1 calc R . .
H49C H 1.0341 0.7228 0.3628 0.101 Uiso 1 1 calc R . .
C50 C 0.60079(17) 0.9188(2) 0.25784(18) 0.0343(8) Uani 1 1 d . . .
H50A H 0.5902 0.9587 0.2918 0.041 Uiso 1 1 calc R . .
C51 C 0.55533(18) 0.9198(3) 0.18831(19) 0.0438(9) Uani 1 1 d . . .
H51A H 0.5142 0.9591 0.1753 0.053 Uiso 1 1 calc R . .
C52 C 0.57005(19) 0.8633(3) 0.13800(18) 0.0399(9) Uani 1 1 d . . .
H52A H 0.5390 0.8614 0.0902 0.048 Uiso 1 1 calc R . .
C53 C 0.63114(19) 0.8096(3) 0.15922(17) 0.0363(8) Uani 1 1 d . . .
H53A H 0.6439 0.7718 0.1257 0.044 Uiso 1 1 calc R . .
C54 C 0.67369(17) 0.8113(2) 0.22961(17) 0.0310(7) Uani 1 1 d . . .
H54A H 0.7154 0.7731 0.2434 0.037 Uiso 1 1 calc R . .
C55 C 0.9343(3) 0.5446(4) 0.6532(2) 0.0609(12) Uani 1 1 d . . .
C57 C 0.8293(3) 0.4534(3) 0.5849(3) 0.0754(14) Uani 1 1 d . . .
C59 C 0.9051(2) 0.5282(3) 0.5279(2) 0.0523(11) Uani 1 1 d . . .
C61 C 1.0133(3) 0.6235(5) 0.5956(4) 0.093(2) Uani 1 1 d . . .
C56 C 0.8770(6) 0.4949(6) 0.6498(4) 0.069(3) Uani 0.65 1 d P A 1
C58 C 0.8489(3) 0.4721(4) 0.5215(3) 0.0427(14) Uani 0.65 1 d P A 1
C60 C 0.9515(3) 0.5686(4) 0.5888(3) 0.0418(14) Uani 0.65 1 d P A 1
C56' C 0.9891(9) 0.5803(9) 0.6679(8) 0.079(5) Uani 0.35 1 d P A 2
C58' C 0.9597(13) 0.5807(13) 0.5391(16) 0.139(11) Uani 0.35 1 d P A 2
C60' C 0.8827(7) 0.5044(10) 0.6020(13) 0.090(7) Uani 0.35 1 d P A 2

loop_
_atom_site_aniso_label
_atom_site_aniso_U_11
_atom_site_aniso_U_22
_atom_site_aniso_U_33
_atom_site_aniso_U_23
_atom_site_aniso_U_13
_atom_site_aniso_U_12
Rh1 0.02347(13) 0.01883(12) 0.01931(13) -0.00006(10) 0.00840(9) -0.00073(10)
P1 0.0221(4) 0.0223(4) 0.0207(4) 0.0000(3) 0.0075(3) 0.0007(3)
P2 0.0289(4) 0.0202(4) 0.0229(4) -0.0012(3) 0.0099(4) -0.0032(3)
O1 0.0437(15) 0.0453(16) 0.0597(18) -0.0121(13) 0.0311(14) 0.0017(12)
O2 0.0763(19) 0.0254(13) 0.082(2) -0.0110(13) 0.0600(17) -0.0035(13)
N1 0.0236(14) 0.0164(12) 0.0279(14) 0.0014(11) 0.0119(11) -0.0009(10)
N2 0.0291(14) 0.0234(14) 0.0211(14) 0.0016(11) 0.0067(11) -0.0036(11)
C1 0.0231(16) 0.0330(17) 0.0215(16) -0.0031(14) 0.0099(13) 0.0005(14)
C2 0.0279(18) 0.037(2) 0.038(2) 0.0067(16) 0.0098(16) 0.0012(15)
C3 0.0208(18) 0.066(3) 0.049(2) 0.012(2) 0.0040(17) 0.0075(18)
C4 0.0252(19) 0.063(3) 0.040(2) -0.014(2) 0.0076(16) -0.0126(18)
C5 0.033(2) 0.038(2) 0.044(2) -0.0105(17) 0.0156(17) -0.0059(16)
C6 0.0278(18) 0.0346(18) 0.0292(18) -0.0063(15) 0.0112(14) -0.0023(14)
C7 0.0290(17) 0.0227(16) 0.0233(17) 0.0014(13) 0.0127(14) -0.0011(13)
C8 0.0332(18) 0.0369(19) 0.0263(18) -0.0052(15) 0.0120(15) -0.0019(15)
C9 0.047(2) 0.049(2) 0.036(2) -0.0143(18) 0.0231(18) -0.0028(18)
C10 0.041(2) 0.044(2) 0.048(2) 0.0030(18) 0.0304(19) 0.0077(17)
C11 0.0239(17) 0.040(2) 0.041(2) 0.0107(17) 0.0157(16) 0.0011(15)
C12 0.0278(17) 0.0291(17) 0.0230(17) 0.0034(14) 0.0098(14) -0.0034(13)
C13 0.0359(19) 0.0250(17) 0.0255(17) 0.0034(14) 0.0117(15) 0.0032(14)
C14 0.0405(19) 0.0225(16) 0.0282(18) 0.0005(14) 0.0167(15) -0.0032(14)
C15 0.0292(18) 0.0230(16) 0.0311(18) -0.0015(14) 0.0104(15) -0.0041(13)
C16 0.0329(19) 0.039(2) 0.037(2) -0.0076(16) 0.0153(16) -0.0095(16)
C17 0.029(2) 0.051(2) 0.068(3) -0.010(2) 0.020(2) -0.0071(18)
C18 0.033(2) 0.055(2) 0.054(3) -0.004(2) 0.0046(19) -0.0105(19)
C19 0.036(2) 0.053(2) 0.031(2) -0.0041(17) 0.0053(16) -0.0157(18)
C20 0.0350(19) 0.037(2) 0.0311(19) -0.0010(16) 0.0108(15) -0.0104(15)
C21 0.0354(18) 0.0236(16) 0.0197(16) -0.0026(13) 0.0083(14) -0.0014(14)
C22 0.037(2) 0.0267(18) 0.0317(19) -0.0003(15) 0.0079(16) 0.0013(15)
C23 0.042(2) 0.053(2) 0.042(2) -0.0019(19) 0.0169(18) 0.0148(19)
C24 0.062(3) 0.038(2) 0.040(2) -0.0047(18) 0.014(2) 0.022(2)
C25 0.072(3) 0.0220(18) 0.035(2) 0.0003(16) 0.011(2) 0.0036(18)
C26 0.053(2) 0.0273(18) 0.031(2) -0.0023(16) 0.0147(17) -0.0022(16)
C27 0.0242(16) 0.0228(16) 0.0208(16) 0.0022(13) 0.0070(13) 0.0013(13)
C28 0.0233(16) 0.0217(16) 0.0226(16) 0.0023(13) 0.0083(13) 0.0005(13)
C29 0.0227(16) 0.0280(17) 0.0265(17) 0.0022(14) 0.0104(13) 0.0007(13)
C30 0.0272(17) 0.0292(18) 0.0270(18) 0.0017(14) 0.0113(14) 0.0046(14)
C31 0.0334(18) 0.0223(16) 0.0309(18) -0.0002(14) 0.0146(15) -0.0009(14)
C32 0.0283(17) 0.0246(16) 0.0287(18) -0.0004(14) 0.0142(14) -0.0034(13)
C33 0.040(2) 0.0327(19) 0.0294(19) -0.0003(15) 0.0165(16) 0.0059(16)
C34 0.093(3) 0.032(2) 0.099(4) -0.010(2) 0.074(3) 0.005(2)
C35 0.0243(16) 0.0238(16) 0.0260(17) 0.0008(13) 0.0125(14) -0.0016(13)
C36 0.0279(17) 0.0206(15) 0.0248(17) 0.0005(13) 0.0150(14) 0.0044(13)
C37 0.0282(18) 0.0304(17) 0.039(2) 0.0029(16) 0.0158(16) -0.0063(14)
C38 0.0318(19) 0.041(2) 0.0310(19) 0.0095(16) 0.0086(15) 0.0049(15)
C39 0.042(2) 0.0278(18) 0.0305(19) 0.0005(15) 0.0183(16) -0.0015(15)
C40 0.0352(19) 0.0270(18) 0.042(2) 0.0018(16) 0.0196(17) -0.0060(15)
C41 0.0241(16) 0.0317(18) 0.0338(19) 0.0016(15) 0.0110(14) 0.0004(14)
C42 0.065(3) 0.042(2) 0.037(2) 0.0085(18) 0.021(2) -0.006(2)
C43 0.0324(18) 0.0251(17) 0.037(2) 0.0057(15) 0.0200(16) 0.0011(14)
C44 0.039(2) 0.044(2) 0.043(2) 0.0133(18) 0.0234(18) 0.0155(17)
C45 0.046(2) 0.050(2) 0.055(3) 0.020(2) 0.027(2) 0.0169(19)
C46 0.047(2) 0.0289(19) 0.079(3) 0.007(2) 0.043(2) 0.0055(17)
C47 0.042(2) 0.0335(19) 0.054(2) -0.0023(18) 0.027(2) -0.0005(17)
C48 0.0352(19) 0.0291(18) 0.045(2) -0.0008(16) 0.0188(17) -0.0008(15)
C49 0.064(3) 0.042(2) 0.115(4) 0.000(3) 0.056(3) 0.016(2)
C50 0.039(2) 0.0297(18) 0.032(2) -0.0017(15) 0.0091(16) -0.0006(16)
C51 0.039(2) 0.047(2) 0.037(2) 0.0108(18) 0.0019(17) 0.0030(18)
C52 0.049(2) 0.041(2) 0.0217(18) 0.0034(16) 0.0027(16) -0.0136(18)
C53 0.054(2) 0.0340(19) 0.0226(18) -0.0038(15) 0.0152(17) -0.0102(17)
C54 0.0386(19) 0.0289(17) 0.0278(18) 0.0020(15) 0.0144(15) -0.0009(15)
C55 0.070(3) 0.049(3) 0.049(3) -0.007(2) 0.002(3) 0.015(3)
C57 0.093(4) 0.048(3) 0.076(4) 0.003(3) 0.017(3) 0.010(3)
C59 0.070(3) 0.041(2) 0.039(2) 0.003(2) 0.010(2) 0.016(2)
C61 0.059(3) 0.079(4) 0.124(5) -0.038(4) 0.008(3) 0.007(3)
C56 0.130(9) 0.040(4) 0.053(5) 0.012(4) 0.051(6) 0.022(5)
C58 0.040(3) 0.036(3) 0.045(4) 0.009(3) 0.006(3) 0.007(3)
C60 0.043(4) 0.027(3) 0.052(4) -0.006(3) 0.012(3) 0.013(3)
C56' 0.104(12) 0.033(7) 0.074(11) -0.012(7) 0.000(10) 0.012(8)
C58' 0.18(2) 0.056(11) 0.28(3) 0.083(15) 0.20(2) 0.076(13)
C60' 0.027(8) 0.027(7) 0.19(2) -0.009(12) 0.004(11) 0.015(6)

loop_
_atom_type_symbol
_atom_type_description
_atom_type_scat_dispersion_real
_atom_type_scat_dispersion_imag
_atom_type_scat_source
C C 0.0033 0.0016 'International Tables Vol C Tables 4.2.6.8 and 6.1.1.4'
H H 0.0000 0.0000 'International Tables Vol C Tables 4.2.6.8 and 6.1.1.4'
N N 0.0061 0.0033 'International Tables Vol C Tables 4.2.6.8 and 6.1.1.4'
O O 0.0106 0.0060 'International Tables Vol C Tables 4.2.6.8 and 6.1.1.4'
P P 0.1023 0.0942 'International Tables Vol C Tables 4.2.6.8 and 6.1.1.4'
Rh Rh -1.1178 0.9187 'International Tables Vol C Tables 4.2.6.8 and 6.1.1.4'

loop_
_geom_angle_atom_site_label_1
_geom_angle_atom_site_label_2
_geom_angle_atom_site_label_3
_geom_angle
N2 Rh1 N1 88.44(9)
N2 Rh1 P2 91.09(7)
N1 Rh1 P2 179.14(7)
N2 Rh1 P1 170.71(7)
N1 Rh1 P1 96.09(7)
P2 Rh1 P1 84.27(3)
C1 P1 C7 101.84(14)
C1 P1 C13 104.80(14)
C7 P1 C13 100.93(14)
C1 P1 Rh1 122.49(10)
C7 P1 Rh1 114.53(10)
C13 P1 Rh1 109.77(10)
C15 P2 C21 103.51(14)
C15 P2 C14 106.33(15)
C21 P2 C14 100.78(14)
C15 P2 Rh1 114.99(10)
C21 P2 Rh1 117.83(10)
C14 P2 Rh1 111.87(10)
C33 O2 C34 116.0(3)
C27 N1 C35 115.7(2)
C27 N1 Rh1 120.90(18)
C35 N1 Rh1 122.43(17)
C54 N2 C50 116.8(3)
C54 N2 Rh1 125.9(2)
C50 N2 Rh1 116.8(2)
C6 C1 C2 119.0(3)
C6 C1 P1 118.6(2)
C2 C1 P1 122.3(2)
C3 C2 C1 119.5(3)
C4 C3 C2 120.7(3)
C5 C4 C3 119.8(3)
C4 C5 C6 120.8(3)
C5 C6 C1 120.3(3)
C8 C7 C12 118.5(3)
C8 C7 P1 123.6(2)
C12 C7 P1 117.9(2)
C7 C8 C9 120.3(3)
C10 C9 C8 120.7(3)
C9 C10 C11 119.6(3)
C12 C11 C10 119.8(3)
C11 C12 C7 121.1(3)
C14 C13 P1 107.5(2)
C13 C14 P2 106.8(2)
C20 C15 C16 117.9(3)
C20 C15 P2 119.1(2)
C16 C15 P2 122.2(2)
C17 C16 C15 120.4(3)
C16 C17 C18 121.0(4)
C19 C18 C17 119.1(3)
C18 C19 C20 120.3(3)
C15 C20 C19 121.2(3)
C22 C21 C26 118.7(3)
C22 C21 P2 119.4(2)
C26 C21 P2 121.9(2)
C23 C22 C21 121.0(3)
C22 C23 C24 119.8(3)
C25 C24 C23 120.6(3)
C24 C25 C26 119.5(3)
C25 C26 C21 120.3(3)
N1 C27 C28 118.5(3)
N1 C27 C32 126.5(3)
C28 C27 C32 115.1(3)
C29 C28 C27 122.5(3)
C28 C29 C30 121.9(3)
C29 C30 C31 116.7(3)
C29 C30 C33 119.4(3)
C31 C30 C33 123.9(3)
C32 C31 C30 122.6(3)
C31 C32 C27 121.1(3)
O1 C33 O2 121.2(3)
O1 C33 C30 124.9(3)
O2 C33 C30 113.9(3)
N1 C35 C36 113.9(2)
N1 C35 C43 112.7(2)
C36 C35 C43 109.6(2)
C41 C36 C37 117.7(3)
C41 C36 C35 119.0(3)
C37 C36 C35 123.2(3)
C36 C37 C38 121.1(3)
C39 C38 C37 121.0(3)
C40 C39 C38 117.7(3)
C40 C39 C42 121.1(3)
C38 C39 C42 121.2(3)
C39 C40 C41 121.3(3)
C36 C41 C40 121.1(3)
C48 C43 C44 117.8(3)
C48 C43 C35 122.1(3)
C44 C43 C35 119.9(3)
C43 C44 C45 121.3(4)
C44 C45 C46 120.7(4)
C47 C46 C45 118.1(3)
C47 C46 C49 121.6(4)
C45 C46 C49 120.3(4)
C46 C47 C48 121.0(4)
C43 C48 C47 121.2(3)
N2 C50 C51 122.8(3)
C52 C51 C50 119.5(3)
C53 C52 C51 117.9(3)
C52 C53 C54 119.4(3)
N2 C54 C53 123.5(3)
C56' C55 C56 167.9(10)
C56' C55 C60' 144.8(14)
C56 C55 C60' 45.2(10)
C56' C55 C60 68.4(9)
C56 C55 C60 122.3(6)
C60' C55 C60 77.1(11)
C60' C57 C56 43.7(12)
C60' C57 C58 70.5(13)
C56 C57 C58 114.2(6)
C58' C59 C58 175.6(14)
C58' C59 C60 48.0(12)
C58 C59 C60 127.7(6)
C58' C59 C60' 115.4(14)
C58 C59 C60' 60.3(6)
C60 C59 C60' 67.5(6)
C58' C61 C60 44.9(7)
C58' C61 C56' 99.5(10)
C60 C61 C56' 54.8(6)
C55 C56 C57 123.3(6)
C59 C58 C57 119.4(5)
C59 C60 C61 127.3(7)
C59 C60 C55 112.9(6)
C61 C60 C55 119.8(6)
C55 C56' C61 116.4(11)
C59 C58' C61 139.8(19)
C57 C60' C55 148(2)
C57 C60' C59 109.7(16)
C55 C60' C59 102.4(12)

loop_
_geom_bond_atom_site_label_1
_geom_bond_atom_site_label_2
_geom_bond_distance
Rh1 N2 2.145(3)
Rh1 N1 2.153(2)
Rh1 P2 2.2055(9)
Rh1 P1 2.2073(10)
P1 C1 1.828(3)
P1 C7 1.842(3)
P1 C13 1.848(3)
P2 C15 1.829(3)
P2 C21 1.832(3)
P2 C14 1.856(3)
O1 C33 1.210(4)
O2 C33 1.343(4)
O2 C34 1.432(4)
N1 C27 1.353(4)
N1 C35 1.465(3)
N2 C54 1.337(4)
N2 C50 1.347(4)
C1 C6 1.392(4)
C1 C2 1.396(4)
C2 C3 1.394(5)
C3 C4 1.376(5)
C4 C5 1.363(5)
C5 C6 1.383(4)
C7 C8 1.384(4)
C7 C12 1.392(4)
C8 C9 1.388(4)
C9 C10 1.377(5)
C10 C11 1.380(5)
C11 C12 1.384(4)
C13 C14 1.523(4)
C15 C20 1.383(4)
C15 C16 1.399(4)
C16 C17 1.376(5)
C17 C18 1.380(5)
C18 C19 1.371(5)
C19 C20 1.385(5)
C21 C22 1.386(4)
C21 C26 1.399(4)
C22 C23 1.381(4)
C23 C24 1.382(5)
C24 C25 1.375(5)
C25 C26 1.399(5)
C27 C28 1.424(4)
C27 C32 1.427(4)
C28 C29 1.368(4)
C29 C30 1.392(4)
C30 C31 1.399(4)
C30 C33 1.458(4)
C31 C32 1.379(4)
C35 C36 1.526(4)
C35 C43 1.536(4)
C36 C41 1.383(4)
C36 C37 1.389(4)
C37 C38 1.390(4)
C38 C39 1.390(4)
C39 C40 1.381(5)
C39 C42 1.515(4)
C40 C41 1.392(4)
C43 C48 1.376(4)
C43 C44 1.381(4)
C44 C45 1.386(5)
C45 C46 1.392(5)
C46 C47 1.366(5)
C46 C49 1.521(5)
C47 C48 1.398(5)
C50 C51 1.382(4)
C51 C52 1.378(5)
C52 C53 1.376(5)
C53 C54 1.378(4)
C55 C56' 1.158(17)
C55 C56 1.330(11)
C55 C60' 1.308(18)
C55 C60 1.488(9)
C57 C60' 1.232(15)
C57 C56 1.441(11)
C57 C58 1.482(8)
C59 C58' 1.27(2)
C59 C58 1.343(7)
C59 C60 1.372(7)
C59 C60' 1.73(3)
C61 C58' 1.40(3)
C61 C60 1.429(9)
C61 C56' 1.785(19)
